data_1554236
loop_
_publ_author_name
'Wang, Can'
'Yu, Yun'
'Chai, Zhaofei'
'He, Fangdi'
'Wu, Chaozheng'
'Gong, Yanbin'
'Han, Mengmeng'
'Li, Qianqian'
'Li, Zhen'

_publ_section_title
;
 Recyclable mechanoluminescent luminogen: different polymorphs, different
 self-assembly effects of the thiophene moiety and recovered molecular
 packing via simple thermal-treatment
;
_journal_issue 1
_journal_name_full 'Materials Chemistry Frontiers'
_journal_page_first 32
_journal_paper_doi 10.1039/C8QM00411K
_journal_volume 3
_journal_year 2019
_chemical_formula_sum 'C25 H20 S'
_chemical_formula_weight 352.47
_space_group_crystal_system triclinic
_space_group_IT_number 1
_space_group_name_Hall 'P 1'
_space_group_name_H-M_alt 'P 1'
_atom_sites_solution_hydrogens geom
_audit_creation_method SHELXL-2014/7
_audit_update_record
;
2018-06-03 deposited with the CCDC.
2018-09-07 downloaded from the CCDC.
;
_cell_angle_alpha 64.477(7)
_cell_angle_beta 78.704(7)
_cell_angle_gamma 77.452(8)
_cell_formula_units_Z 2
_cell_length_a 8.886(4)
_cell_length_b 10.971(5)
_cell_length_c 11.261(5)
_cell_measurement_reflns_used 1117
_cell_measurement_temperature 296(2)
_cell_measurement_theta_max 20.19
_cell_measurement_theta_min 2.90
_cell_volume 960.5(8)
_computing_cell_refinement 'Bruker SAINT'
_computing_data_collection 'Bruker APEX2'
_computing_data_reduction 'Bruker SAINT'
_computing_molecular_graphics 'Bruker SHELXTL'
_computing_publication_material 'Bruker SHELXTL'
_computing_structure_refinement 'SHELXL-2014/7 (Sheldrick, 2014)'
_computing_structure_solution 'SHELXS-97 (Sheldrick, 2008)'
_diffrn_ambient_temperature 296(2)
_diffrn_measured_fraction_theta_full 0.986
_diffrn_measured_fraction_theta_max 0.986
_diffrn_measurement_device_type 'Bruker APEX-II CCD'
_diffrn_measurement_method '\f and \w scans'
_diffrn_radiation_type MoK\a
_diffrn_radiation_wavelength 0.71073
_diffrn_reflns_av_R_equivalents 0.0309
_diffrn_reflns_av_unetI/netI 0.0671
_diffrn_reflns_Laue_measured_fraction_full 0.986
_diffrn_reflns_Laue_measured_fraction_max 0.986
_diffrn_reflns_limit_h_max 10
_diffrn_reflns_limit_h_min -10
_diffrn_reflns_limit_k_max 12
_diffrn_reflns_limit_k_min -12
_diffrn_reflns_limit_l_max 13
_diffrn_reflns_limit_l_min -13
_diffrn_reflns_number 6391
_diffrn_reflns_point_group_measured_fraction_full 0.801
_diffrn_reflns_point_group_measured_fraction_max 0.801
_diffrn_reflns_theta_full 24.385
_diffrn_reflns_theta_max 24.385
_diffrn_reflns_theta_min 2.018
_exptl_absorpt_coefficient_mu 0.173
_exptl_absorpt_correction_type none
_exptl_crystal_colour colorless
_exptl_crystal_density_diffrn 1.219
_exptl_crystal_description block
_exptl_crystal_F_000 372
_exptl_crystal_size_max 0.120
_exptl_crystal_size_mid 0.100
_exptl_crystal_size_min 0.100
_refine_diff_density_max 0.173
_refine_diff_density_min -0.169
_refine_diff_density_rms 0.044
_refine_ls_abs_structure_details
; 
 Flack x determined using 926 quotients [(I+)-(I-)]/[(I+)+(I-)] 
 (Parsons, Flack and Wagner, Acta Cryst. B69 (2013) 249-259). 
;
_refine_ls_abs_structure_Flack 0.13(8)
_refine_ls_extinction_method none
_refine_ls_goodness_of_fit_ref 1.040
_refine_ls_hydrogen_treatment constr
_refine_ls_matrix_type full
_refine_ls_number_parameters 503
_refine_ls_number_reflns 5056
_refine_ls_number_restraints 59
_refine_ls_restrained_S_all 1.039
_refine_ls_R_factor_all 0.0974
_refine_ls_R_factor_gt 0.0540
_refine_ls_shift/su_max 0.000
_refine_ls_shift/su_mean 0.000
_refine_ls_structure_factor_coef Fsqd
_refine_ls_weighting_details 'w=1/[\s^2^(Fo^2^)+(0.0904P)^2^] where P=(Fo^2^+2Fc^2^)/3'
_refine_ls_weighting_scheme calc
_refine_ls_wR_factor_gt 0.1427
_refine_ls_wR_factor_ref 0.1856
_reflns_Friedel_coverage 0.626
_reflns_Friedel_fraction_full 0.617
_reflns_Friedel_fraction_max 0.617
_reflns_number_gt 3083
_reflns_number_total 5056
_reflns_threshold_expression 'I > 2\s(I)'
_cod_data_source_file c8qm00411k4.cif
_cod_data_source_block mo_180510A_0m
_cod_original_cell_volume 960.5(7)
_cod_database_code 1554236
_shelx_shelxl_version_number 2014/7
_shelx_space_group_comment
; 
The symmetry employed for this shelxl refinement is uniquely defined 
by the following loop, which should always be used as a source of 
symmetry information in preference to the above space-group names. 
They are only intended as comments. 
;
_shelx_estimated_absorpt_t_min 0.980
_shelx_estimated_absorpt_t_max 0.983

loop_
_space_group_symop_operation_xyz
'x, y, z'

loop_
_atom_site_label
_atom_site_type_symbol
_atom_site_fract_x
_atom_site_fract_y
_atom_site_fract_z
_atom_site_U_iso_or_equiv
_atom_site_adp_type
_atom_site_occupancy
_atom_site_site_symmetry_order
_atom_site_calc_flag
_atom_site_refinement_flags_posn
_atom_site_refinement_flags_adp
_atom_site_refinement_flags_occupancy
_atom_site_disorder_assembly
_atom_site_disorder_group
C1 C 0.7248(13) -0.0358(10) -0.0124(9) 0.088(3) Uani 1 1 d . . . . .
C2 C 0.7125(13) 0.0309(9) -0.1476(11) 0.103(3) Uani 1 1 d . . . . .
H2 H 0.6309 0.1013 -0.1774 0.123 Uiso 1 1 calc R U . . .
C3 C 0.818(2) -0.0049(14) -0.2381(11) 0.127(4) Uani 1 1 d . . . . .
H3 H 0.8077 0.0422 -0.3279 0.152 Uiso 1 1 calc R U . . .
C4 C 0.9385(15) -0.1087(19) -0.1979(18) 0.138(5) Uani 1 1 d . . . . .
H4 H 1.0096 -0.1333 -0.2593 0.166 Uiso 1 1 calc R U . . .
C5 C 0.9522(16) -0.1752(17) -0.0666(17) 0.146(5) Uani 1 1 d . . . . .
H5 H 1.0342 -0.2456 -0.0375 0.175 Uiso 1 1 calc R U . . .
C6 C 0.8450(14) -0.1391(15) 0.0246(13) 0.127(4) Uani 1 1 d . . . . .
H6 H 0.8558 -0.1873 0.1143 0.152 Uiso 1 1 calc R U . . .
C7 C 0.6138(11) 0.0037(8) 0.0856(8) 0.081(2) Uani 1 1 d . . . . .
C8 C 0.6689(9) -0.0362(8) 0.2167(7) 0.075(2) Uani 1 1 d . . . . .
C9 C 0.6308(11) -0.1503(8) 0.3265(9) 0.094(3) Uani 1 1 d . . . . .
H9 H 0.5695 -0.2052 0.3195 0.113 Uiso 1 1 calc R U . . .
C10 C 0.6818(12) -0.1849(10) 0.4466(10) 0.101(3) Uani 1 1 d . . . . .
H10 H 0.6546 -0.2621 0.5198 0.121 Uiso 1 1 calc R U . . .
C11 C 0.7712(12) -0.1062(10) 0.4575(10) 0.097(3) Uani 1 1 d . . . . .
H11 H 0.8065 -0.1291 0.5380 0.116 Uiso 1 1 calc R U . . .
C12 C 0.8085(12) 0.0040(10) 0.3525(10) 0.103(3) Uani 1 1 d . . . . .
H12 H 0.8696 0.0582 0.3607 0.123 Uiso 1 1 calc R U . . .
C13 C 0.7595(10) 0.0399(9) 0.2325(9) 0.090(3) Uani 1 1 d . . . . .
H13 H 0.7883 0.1175 0.1607 0.108 Uiso 1 1 calc R U . . .
C14 C 0.4710(11) 0.0694(9) 0.0577(8) 0.084(2) Uani 1 1 d . . . . .
H14 H 0.4485 0.0796 -0.0236 0.101 Uiso 1 1 calc R U . . .
C15 C 0.3455(10) 0.1274(8) 0.1289(8) 0.078(2) Uani 1 1 d . . . . .
C16 C 0.2160(11) 0.2037(9) 0.0635(9) 0.089(2) Uani 1 1 d . . . . .
H16 H 0.2143 0.2106 -0.0215 0.107 Uiso 1 1 calc R U . . .
C17 C 0.0924(11) 0.2685(9) 0.1171(9) 0.092(3) Uani 1 1 d . . . . .
H17 H 0.0111 0.3197 0.0671 0.110 Uiso 1 1 calc R U . . .
C18 C 0.0845(9) 0.2604(7) 0.2438(8) 0.073(2) Uani 1 1 d . . . . .
C19 C 0.2085(11) 0.1838(8) 0.3128(8) 0.080(2) Uani 1 1 d . . . . .
H19 H 0.2069 0.1747 0.3990 0.096 Uiso 1 1 calc R U . . .
C20 C 0.3330(10) 0.1214(8) 0.2582(8) 0.078(2) Uani 1 1 d . . . . .
H20 H 0.4144 0.0719 0.3086 0.093 Uiso 1 1 calc R U . . .
C21 C -0.0500(10) 0.3317(8) 0.2991(8) 0.081(2) Uani 1 1 d . . . . .
C22 C -0.1753(11) 0.4144(8) 0.2391(8) 0.085(2) Uani 1 1 d . . . . .
H22 H -0.1899 0.4347 0.1527 0.101 Uiso 1 1 calc R U . . .
C23 C -0.2777(13) 0.4646(11) 0.3218(11) 0.117(4) Uani 1 1 d . . . . .
H23 H -0.3684 0.5243 0.2948 0.140 Uiso 1 1 calc R U . . .
C24 C -0.2391(11) 0.4229(9) 0.4403(10) 0.089(2) Uani 1 1 d . . . . .
C25 C -0.3252(13) 0.4462(11) 0.5570(12) 0.121(4) Uani 1 1 d . . . . .
H25A H -0.4194 0.5083 0.5325 0.181 Uiso 1 1 calc R U . . .
H25B H -0.2623 0.4846 0.5883 0.181 Uiso 1 1 calc R U . . .
H25C H -0.3497 0.3610 0.6258 0.181 Uiso 1 1 calc R U . . .
S1 S -0.0683(3) 0.3134(2) 0.4579(2) 0.0965(8) Uani 1 1 d . . . . .
C1A C 1.2245(11) 0.2807(9) 0.6709(9) 0.082(2) Uani 1 1 d . . . . .
C2A C 1.2244(12) 0.1407(10) 0.7440(10) 0.101(3) Uani 1 1 d . . . . .
H2A H 1.1536 0.1104 0.8194 0.121 Uiso 1 1 calc R U . . .
C3A C 1.3285(16) 0.0460(11) 0.7059(14) 0.119(4) Uani 1 1 d . . . . .
H3A H 1.3255 -0.0469 0.7550 0.143 Uiso 1 1 calc R U . . .
C4A C 1.4332(15) 0.0874(14) 0.5989(15) 0.116(4) Uani 1 1 d . . . . .
H4A H 1.5031 0.0231 0.5749 0.140 Uiso 1 1 calc R U . . .
C5A C 1.4377(13) 0.2217(14) 0.5260(14) 0.118(4) Uani 1 1 d . . . . .
H5A H 1.5106 0.2493 0.4518 0.142 Uiso 1 1 calc R U . . .
C6A C 1.3339(12) 0.3200(11) 0.5610(12) 0.103(3) Uani 1 1 d . . . . .
H6A H 1.3385 0.4123 0.5100 0.124 Uiso 1 1 calc R U . . .
C7A C 1.1152(10) 0.3836(8) 0.7096(8) 0.076(2) Uani 1 1 d . . . . .
C8A C 1.1677(8) 0.5165(8) 0.6715(8) 0.0710(19) Uani 1 1 d . . . . .
C9A C 1.1191(10) 0.6299(9) 0.5651(8) 0.090(2) Uani 1 1 d . . . . .
H9A H 1.0481 0.6263 0.5164 0.108 Uiso 1 1 calc R U . . .
C10A C 1.1749(12) 0.7492(9) 0.5301(9) 0.100(3) Uani 1 1 d . . . . .
H10A H 1.1423 0.8255 0.4562 0.120 Uiso 1 1 calc R U . . .
C11A C 1.2753(11) 0.7592(10) 0.5992(9) 0.091(3) Uani 1 1 d . . . . .
H11A H 1.3112 0.8415 0.5738 0.110 Uiso 1 1 calc R U . . .
C12A C 1.3233(12) 0.6490(11) 0.7054(10) 0.103(3) Uani 1 1 d . . . . .
H12A H 1.3926 0.6549 0.7542 0.124 Uiso 1 1 calc R U . . .
C13A C 1.2695(10) 0.5260(9) 0.7426(9) 0.089(2) Uani 1 1 d . . . . .
H13A H 1.3030 0.4500 0.8162 0.107 Uiso 1 1 calc R U . . .
C14A C 0.9739(10) 0.3536(8) 0.7743(8) 0.077(2) Uani 1 1 d . . . . .
H14A H 0.9539 0.2703 0.7831 0.093 Uiso 1 1 calc R U . . .
C15A C 0.8481(10) 0.4263(8) 0.8325(8) 0.076(2) Uani 1 1 d . . . . .
C16A C 0.7231(10) 0.3561(7) 0.9035(8) 0.076(2) Uani 1 1 d . . . . .
H16A H 0.7235 0.2702 0.9060 0.091 Uiso 1 1 calc R U . . .
C17A C 0.6026(10) 0.4094(8) 0.9680(8) 0.082(2) Uani 1 1 d . . . . .
H17A H 0.5236 0.3576 1.0153 0.099 Uiso 1 1 calc R U . . .
C18A C 0.5901(9) 0.5409(8) 0.9675(8) 0.074(2) Uani 1 1 d D . . . .
C19A C 0.7133(11) 0.6092(8) 0.8944(8) 0.085(2) Uani 1 1 d . . . . .
H19A H 0.7116 0.6964 0.8891 0.101 Uiso 1 1 calc R U . . .
C20A C 0.8376(10) 0.5556(8) 0.8293(8) 0.078(2) Uani 1 1 d . . . . .
H20A H 0.9168 0.6071 0.7819 0.094 Uiso 1 1 calc R U . . .
C21A C 0.4616(16) 0.5882(19) 1.0465(18) 0.069(5) Uani 0.768(9) 1 d D . P A 1
C22A C 0.347(3) 0.521(3) 1.132(3) 0.085(4) Uani 0.768(9) 1 d D . P A 1
H22A H 0.3422 0.4296 1.1545 0.102 Uiso 0.768(9) 1 calc R U P A 1
C23A C 0.2350(17) 0.6048(12) 1.1849(14) 0.100(4) Uani 0.768(9) 1 d D . P A 1
H23A H 0.1479 0.5743 1.2430 0.120 Uiso 0.768(9) 1 calc R U P A 1
C24A C 0.2654(15) 0.7265(13) 1.1446(14) 0.082(3) Uani 0.768(9) 1 d D . P A 1
S1A S 0.4318(5) 0.7490(4) 1.0361(5) 0.0907(13) Uani 0.768(9) 1 d D . P A 1
C25A C 0.1772(16) 0.8468(15) 1.1717(15) 0.120(5) Uani 0.768(9) 1 d D . P A 1
H25D H 0.0899 0.8192 1.2370 0.180 Uiso 0.768(9) 1 calc R U P A 1
H25E H 0.1414 0.9175 1.0914 0.180 Uiso 0.768(9) 1 calc R U P A 1
H25F H 0.2440 0.8808 1.2040 0.180 Uiso 0.768(9) 1 calc R U P A 1
C21B C 0.455(4) 0.616(4) 1.016(4) 0.053(17) Uani 0.232(9) 1 d D U P A 2
C22B C 0.444(6) 0.734(5) 1.031(6) 0.0907(13) Uani 0.232(9) 1 d D U P A 2
H22B H 0.5145 0.7953 0.9889 0.109 Uiso 0.232(9) 1 calc R U P A 2
C23B C 0.311(5) 0.753(4) 1.119(5) 0.082(3) Uani 0.232(9) 1 d D U P A 2
H23B H 0.2875 0.8268 1.1419 0.098 Uiso 0.232(9) 1 calc R U P A 2
C24B C 0.227(5) 0.659(4) 1.162(5) 0.100(4) Uani 0.232(9) 1 d D U P A 2
S1B S 0.310(3) 0.530(3) 1.112(2) 0.085(4) Uani 0.232(9) 1 d D U P A 2
C25B C 0.083(4) 0.642(3) 1.258(3) 0.086(10) Uani 0.232(9) 1 d D U P A 2
H25G H 0.1065 0.5707 1.3425 0.129 Uiso 0.232(9) 1 calc R U P A 2
H25H H 0.0067 0.6170 1.2258 0.129 Uiso 0.232(9) 1 calc R U P A 2
H25I H 0.0423 0.7257 1.2679 0.129 Uiso 0.232(9) 1 calc R U P A 2

loop_
_atom_site_aniso_label
_atom_site_aniso_U_11
_atom_site_aniso_U_22
_atom_site_aniso_U_33
_atom_site_aniso_U_23
_atom_site_aniso_U_13
_atom_site_aniso_U_12
C1 0.098(7) 0.103(7) 0.091(7) -0.053(6) -0.001(6) -0.050(6)
C2 0.126(8) 0.087(6) 0.100(7) -0.041(6) 0.006(6) -0.034(5)
C3 0.179(13) 0.130(9) 0.095(7) -0.060(7) 0.034(9) -0.083(9)
C4 0.100(10) 0.205(15) 0.172(15) -0.131(13) 0.006(9) -0.052(10)
C5 0.104(10) 0.227(15) 0.155(12) -0.115(12) -0.031(9) -0.025(9)
C6 0.096(9) 0.195(13) 0.130(9) -0.097(9) -0.030(8) -0.019(9)
C7 0.094(7) 0.078(5) 0.083(5) -0.031(4) -0.012(5) -0.041(5)
C8 0.080(5) 0.079(5) 0.081(5) -0.037(4) -0.009(4) -0.030(4)
C9 0.106(7) 0.070(5) 0.107(7) -0.023(5) -0.020(5) -0.035(5)
C10 0.112(8) 0.085(6) 0.090(7) -0.020(5) -0.015(6) -0.015(5)
C11 0.101(7) 0.096(7) 0.093(7) -0.038(6) -0.029(5) 0.000(6)
C12 0.117(8) 0.101(7) 0.101(7) -0.032(6) -0.025(6) -0.046(6)
C13 0.101(6) 0.095(6) 0.086(6) -0.028(5) -0.020(5) -0.049(5)
C14 0.085(7) 0.111(6) 0.074(5) -0.039(5) -0.011(5) -0.045(5)
C15 0.089(6) 0.084(5) 0.075(5) -0.028(4) -0.021(5) -0.038(5)
C16 0.096(7) 0.105(6) 0.072(5) -0.029(5) -0.030(5) -0.022(5)
C17 0.093(7) 0.107(6) 0.083(6) -0.036(5) -0.037(5) -0.011(5)
C18 0.081(6) 0.069(4) 0.069(5) -0.010(4) -0.026(4) -0.034(4)
C19 0.092(6) 0.088(5) 0.062(4) -0.025(4) -0.020(5) -0.016(5)
C20 0.077(6) 0.089(5) 0.073(5) -0.032(5) -0.024(4) -0.013(5)
C21 0.096(7) 0.073(5) 0.073(5) -0.012(4) -0.030(5) -0.031(5)
C22 0.095(6) 0.093(6) 0.060(5) -0.022(4) -0.038(5) 0.003(5)
C23 0.107(8) 0.120(8) 0.112(8) -0.019(7) -0.063(7) -0.009(6)
C24 0.090(6) 0.078(5) 0.101(7) -0.033(5) -0.023(6) -0.017(4)
C25 0.113(9) 0.109(8) 0.141(10) -0.038(7) -0.047(8) -0.016(6)
S1 0.0950(17) 0.1084(17) 0.0857(14) -0.0296(13) -0.0343(12) -0.0141(13)
C1A 0.088(6) 0.086(6) 0.094(6) -0.045(5) -0.031(5) -0.021(5)
C2A 0.111(7) 0.105(7) 0.104(7) -0.047(6) -0.038(6) -0.016(6)
C3A 0.145(11) 0.098(7) 0.146(10) -0.072(8) -0.067(9) 0.013(7)
C4A 0.113(9) 0.129(11) 0.148(10) -0.090(9) -0.029(8) -0.017(7)
C5A 0.088(8) 0.142(11) 0.161(10) -0.096(9) -0.005(7) -0.024(7)
C6A 0.083(6) 0.117(7) 0.138(9) -0.071(7) -0.022(6) -0.025(6)
C7A 0.081(6) 0.084(5) 0.081(5) -0.041(4) -0.035(4) -0.013(5)
C8A 0.063(5) 0.082(5) 0.080(5) -0.042(4) -0.015(4) -0.011(4)
C9A 0.101(6) 0.085(6) 0.084(5) -0.021(5) -0.038(5) -0.018(5)
C10A 0.116(7) 0.093(6) 0.083(6) -0.021(5) -0.013(5) -0.029(6)
C11A 0.097(7) 0.092(6) 0.091(6) -0.036(5) -0.002(5) -0.037(5)
C12A 0.114(8) 0.114(7) 0.107(7) -0.050(6) -0.027(6) -0.045(6)
C13A 0.087(6) 0.093(6) 0.099(6) -0.036(5) -0.030(5) -0.024(5)
C14A 0.084(6) 0.074(5) 0.093(5) -0.038(4) -0.030(5) -0.024(4)
C15A 0.082(6) 0.075(5) 0.081(5) -0.029(4) -0.033(4) -0.017(5)
C16A 0.079(6) 0.058(4) 0.094(6) -0.028(4) -0.013(5) -0.020(4)
C17A 0.084(6) 0.080(5) 0.091(6) -0.030(5) -0.014(5) -0.034(5)
C18A 0.077(6) 0.071(5) 0.075(5) -0.013(4) -0.031(4) -0.029(4)
C19A 0.095(7) 0.073(5) 0.088(6) -0.022(5) -0.018(5) -0.034(5)
C20A 0.071(6) 0.083(6) 0.086(5) -0.032(5) -0.008(5) -0.028(4)
C21A 0.077(10) 0.066(7) 0.060(8) -0.010(7) -0.027(6) -0.019(6)
C22A 0.091(10) 0.075(4) 0.097(7) -0.029(5) -0.010(5) -0.040(6)
C23A 0.099(7) 0.092(9) 0.098(8) -0.022(7) 0.007(6) -0.044(7)
C24A 0.086(8) 0.079(7) 0.077(7) -0.021(6) -0.003(6) -0.035(6)
S1A 0.096(2) 0.085(2) 0.097(2) -0.0336(16) -0.0039(17) -0.0397(16)
C25A 0.112(11) 0.136(12) 0.146(12) -0.084(10) 0.001(9) -0.044(9)
C21B 0.06(2) 0.06(2) 0.05(2) -0.021(14) -0.007(11) -0.017(12)
C22B 0.096(2) 0.085(2) 0.097(2) -0.0336(16) -0.0039(17) -0.0397(16)
C23B 0.086(8) 0.079(7) 0.077(7) -0.021(6) -0.003(6) -0.035(6)
C24B 0.099(7) 0.092(9) 0.098(8) -0.022(7) 0.007(6) -0.044(7)
S1B 0.091(10) 0.075(4) 0.097(7) -0.029(5) -0.010(5) -0.040(6)
C25B 0.09(2) 0.089(19) 0.069(17) -0.020(14) -0.005(15) -0.030(16)

loop_
_atom_type_symbol
_atom_type_description
_atom_type_scat_dispersion_real
_atom_type_scat_dispersion_imag
_atom_type_scat_source
C C 0.0033 0.0016 'International Tables Vol C Tables 4.2.6.8 and 6.1.1.4'
H H 0.0000 0.0000 'International Tables Vol C Tables 4.2.6.8 and 6.1.1.4'
S S 0.1246 0.1234 'International Tables Vol C Tables 4.2.6.8 and 6.1.1.4'

loop_
_geom_angle_atom_site_label_1
_geom_angle_atom_site_label_2
_geom_angle_atom_site_label_3
_geom_angle
C6 C1 C2 116.3(10)
C6 C1 C7 121.7(10)
C2 C1 C7 122.0(10)
C3 C2 C1 121.5(11)
C3 C2 H2 119.2
C1 C2 H2 119.2
C4 C3 C2 120.8(13)
C4 C3 H3 119.6
C2 C3 H3 119.6
C5 C4 C3 118.6(14)
C5 C4 H4 120.7
C3 C4 H4 120.7
C4 C5 C6 120.5(15)
C4 C5 H5 119.8
C6 C5 H5 119.8
C1 C6 C5 122.3(13)
C1 C6 H6 118.8
C5 C6 H6 118.8
C14 C7 C1 120.9(8)
C14 C7 C8 122.7(8)
C1 C7 C8 116.4(8)
C13 C8 C9 116.9(8)
C13 C8 C7 121.0(7)
C9 C8 C7 122.1(7)
C8 C9 C10 121.3(8)
C8 C9 H9 119.4
C10 C9 H9 119.4
C11 C10 C9 119.8(9)
C11 C10 H10 120.1
C9 C10 H10 120.1
C12 C11 C10 119.5(9)
C12 C11 H11 120.3
C10 C11 H11 120.3
C11 C12 C13 121.7(8)
C11 C12 H12 119.1
C13 C12 H12 119.1
C8 C13 C12 120.9(8)
C8 C13 H13 119.6
C12 C13 H13 119.6
C7 C14 C15 132.6(8)
C7 C14 H14 113.7
C15 C14 H14 113.7
C16 C15 C20 112.9(9)
C16 C15 C14 117.6(8)
C20 C15 C14 129.4(8)
C17 C16 C15 123.7(8)
C17 C16 H16 118.2
C15 C16 H16 118.2
C16 C17 C18 121.6(8)
C16 C17 H17 119.2
C18 C17 H17 119.2
C19 C18 C17 116.5(9)
C19 C18 C21 122.9(8)
C17 C18 C21 120.6(7)
C20 C19 C18 121.7(8)
C20 C19 H19 119.2
C18 C19 H19 119.2
C19 C20 C15 123.5(8)
C19 C20 H20 118.3
C15 C20 H20 118.3
C22 C21 C18 128.2(8)
C22 C21 S1 110.5(7)
C18 C21 S1 121.3(6)
C21 C22 C23 111.8(8)
C21 C22 H22 124.1
C23 C22 H22 124.1
C24 C23 C22 115.4(9)
C24 C23 H23 122.3
C22 C23 H23 122.3
C23 C24 C25 130.3(10)
C23 C24 S1 110.4(9)
C25 C24 S1 119.0(8)
C24 C25 H25A 109.5
C24 C25 H25B 109.5
H25A C25 H25B 109.5
C24 C25 H25C 109.5
H25A C25 H25C 109.5
H25B C25 H25C 109.5
C21 S1 C24 91.9(5)
C6A C1A C2A 117.0(9)
C6A C1A C7A 121.0(8)
C2A C1A C7A 122.0(9)
C3A C2A C1A 121.0(11)
C3A C2A H2A 119.5
C1A C2A H2A 119.5
C4A C3A C2A 120.5(12)
C4A C3A H3A 119.8
C2A C3A H3A 119.8
C3A C4A C5A 120.4(12)
C3A C4A H4A 119.8
C5A C4A H4A 119.8
C4A C5A C6A 120.7(12)
C4A C5A H5A 119.7
C6A C5A H5A 119.7
C1A C6A C5A 120.4(11)
C1A C6A H6A 119.8
C5A C6A H6A 119.8
C14A C7A C1A 119.1(7)
C14A C7A C8A 123.9(7)
C1A C7A C8A 117.0(7)
C9A C8A C13A 118.6(7)
C9A C8A C7A 121.6(7)
C13A C8A C7A 119.8(7)
C8A C9A C10A 119.8(8)
C8A C9A H9A 120.1
C10A C9A H9A 120.1
C11A C10A C9A 121.9(9)
C11A C10A H10A 119.0
C9A C10A H10A 119.0
C10A C11A C12A 119.2(9)
C10A C11A H11A 120.4
C12A C11A H11A 120.4
C11A C12A C13A 120.1(9)
C11A C12A H12A 119.9
C13A C12A H12A 119.9
C8A C13A C12A 120.4(8)
C8A C13A H13A 119.8
C12A C13A H13A 119.8
C7A C14A C15A 132.4(7)
C7A C14A H14A 113.8
C15A C14A H14A 113.8
C20A C15A C16A 116.0(8)
C20A C15A C14A 128.0(8)
C16A C15A C14A 115.9(7)
C17A C16A C15A 121.8(7)
C17A C16A H16A 119.1
C15A C16A H16A 119.1
C16A C17A C18A 123.2(7)
C16A C17A H17A 118.4
C18A C17A H17A 118.4
C19A C18A C17A 113.9(9)
C19A C18A C21A 125.9(11)
C17A C18A C21A 120.1(10)
C19A C18A C21B 118.3(19)
C17A C18A C21B 127(2)
C20A C19A C18A 123.6(8)
C20A C19A H19A 118.2
C18A C19A H19A 118.2
C19A C20A C15A 121.5(7)
C19A C20A H20A 119.3
C15A C20A H20A 119.3
C22A C21A C18A 129.2(19)
C22A C21A S1A 109.2(15)
C18A C21A S1A 121.6(13)
C21A C22A C23A 113(2)
C21A C22A H22A 123.6
C23A C22A H22A 123.6
C24A C23A C22A 113.8(17)
C24A C23A H23A 123.1
C22A C23A H23A 123.1
C23A C24A C25A 131.0(14)
C23A C24A S1A 110.8(12)
C25A C24A S1A 118.1(9)
C21A S1A C24A 93.4(7)
C24A C25A H25D 109.5
C24A C25A H25E 109.5
H25D C25A H25E 109.5
C24A C25A H25F 109.5
H25D C25A H25F 109.5
H25E C25A H25F 109.5
C22B C21B C18A 129(4)
C22B C21B S1B 110(2)
C18A C21B S1B 118(3)
C21B C22B C23B 112(3)
C21B C22B H22B 124.0
C23B C22B H22B 124.0
C24B C23B C22B 114(3)
C24B C23B H23B 123.0
C22B C23B H23B 123.0
C23B C24B C25B 129(3)
C23B C24B S1B 111(3)
C25B C24B S1B 119(2)
C21B S1B C24B 92.5(15)
C24B C25B H25G 109.5
C24B C25B H25H 109.5
H25G C25B H25H 109.5
C24B C25B H25I 109.5
H25G C25B H25I 109.5
H25H C25B H25I 109.5

loop_
_geom_bond_atom_site_label_1
_geom_bond_atom_site_label_2
_geom_bond_distance
C1 C6 1.356(15)
C1 C2 1.392(13)
C1 C7 1.476(13)
C2 C3 1.373(15)
C2 H2 0.9300
C3 C4 1.364(18)
C3 H3 0.9300
C4 C5 1.354(19)
C4 H4 0.9300
C5 C6 1.387(17)
C5 H5 0.9300
C6 H6 0.9300
C7 C14 1.338(12)
C7 C8 1.499(11)
C8 C13 1.362(10)
C8 C9 1.377(10)
C9 C10 1.379(13)
C9 H9 0.9300
C10 C11 1.349(13)
C10 H10 0.9300
C11 C12 1.325(12)
C11 H11 0.9300
C12 C13 1.366(12)
C12 H12 0.9300
C13 H13 0.9300
C14 C15 1.439(12)
C14 H14 0.9300
C15 C16 1.396(12)
C15 C20 1.412(11)
C16 C17 1.359(12)
C16 H16 0.9300
C17 C18 1.379(11)
C17 H17 0.9300
C18 C19 1.376(11)
C18 C21 1.466(12)
C19 C20 1.356(11)
C19 H19 0.9300
C20 H20 0.9300
C21 C22 1.359(11)
C21 S1 1.689(9)
C22 C23 1.375(13)
C22 H22 0.9300
C23 C24 1.301(13)
C23 H23 0.9300
C24 C25 1.479(14)
C24 S1 1.705(10)
C25 H25A 0.9600
C25 H25B 0.9600
C25 H25C 0.9600
C1A C6A 1.382(13)
C1A C2A 1.396(12)
C1A C7A 1.480(12)
C2A C3A 1.390(14)
C2A H2A 0.9300
C3A C4A 1.340(16)
C3A H3A 0.9300
C4A C5A 1.348(15)
C4A H4A 0.9300
C5A C6A 1.401(14)
C5A H5A 0.9300
C6A H6A 0.9300
C7A C14A 1.352(11)
C7A C8A 1.485(10)
C8A C9A 1.362(10)
C8A C13A 1.367(10)
C9A C10A 1.370(12)
C9A H9A 0.9300
C10A C11A 1.343(12)
C10A H10A 0.9300
C11A C12A 1.343(13)
C11A H11A 0.9300
C12A C13A 1.393(12)
C12A H12A 0.9300
C13A H13A 0.9300
C14A C15A 1.446(12)
C14A H14A 0.9300
C15A C20A 1.387(11)
C15A C16A 1.399(11)
C16A C17A 1.344(11)
C16A H16A 0.9300
C17A C18A 1.420(11)
C17A H17A 0.9300
C18A C19A 1.382(10)
C18A C21A 1.452(12)
C18A C21B 1.452(16)
C19A C20A 1.369(11)
C19A H19A 0.9300
C20A H20A 0.9300
C21A C22A 1.36(3)
C21A S1A 1.682(17)
C22A C23A 1.43(3)
C22A H22A 0.9300
C23A C24A 1.283(14)
C23A H23A 0.9300
C24A C25A 1.502(18)
C24A S1A 1.711(13)
C25A H25D 0.9600
C25A H25E 0.9600
C25A H25F 0.9600
C21B C22B 1.36(4)
C21B S1B 1.68(3)
C22B C23B 1.42(4)
C22B H22B 0.9300
C23B C24B 1.27(2)
C23B H23B 0.9300
C24B C25B 1.49(3)
C24B S1B 1.71(3)
C25B H25G 0.9600
C25B H25H 0.9600
C25B H25I 0.9600

loop_
_geom_torsion_atom_site_label_1
_geom_torsion_atom_site_label_2
_geom_torsion_atom_site_label_3
_geom_torsion_atom_site_label_4
_geom_torsion
C6 C1 C2 C3 -1.1(13)
C7 C1 C2 C3 178.7(8)
C1 C2 C3 C4 0.7(16)
C2 C3 C4 C5 -0.5(18)
C3 C4 C5 C6 0.7(19)
C2 C1 C6 C5 1.3(15)
C7 C1 C6 C5 -178.5(10)
C4 C5 C6 C1 -1.1(18)
C6 C1 C7 C14 -157.0(9)
C2 C1 C7 C14 23.3(11)
C6 C1 C7 C8 21.9(11)
C2 C1 C7 C8 -157.9(8)
C14 C7 C8 C13 -99.8(10)
C1 C7 C8 C13 81.4(10)
C14 C7 C8 C9 80.0(11)
C1 C7 C8 C9 -98.7(9)
C13 C8 C9 C10 0.3(13)
C7 C8 C9 C10 -179.5(9)
C8 C9 C10 C11 -0.3(14)
C9 C10 C11 C12 0.3(15)
C10 C11 C12 C13 -0.4(16)
C9 C8 C13 C12 -0.4(14)
C7 C8 C13 C12 179.4(9)
C11 C12 C13 C8 0.5(16)
C1 C7 C14 C15 -175.0(7)
C8 C7 C14 C15 6.3(13)
C7 C14 C15 C16 172.8(8)
C7 C14 C15 C20 -5.9(13)
C20 C15 C16 C17 1.6(11)
C14 C15 C16 C17 -177.3(7)
C15 C16 C17 C18 -1.7(13)
C16 C17 C18 C19 0.3(11)
C16 C17 C18 C21 179.8(7)
C17 C18 C19 C20 0.9(11)
C21 C18 C19 C20 -178.5(7)
C18 C19 C20 C15 -0.9(12)
C16 C15 C20 C19 -0.4(11)
C14 C15 C20 C19 178.4(7)
C19 C18 C21 C22 176.9(8)
C17 C18 C21 C22 -2.6(11)
C19 C18 C21 S1 -5.2(9)
C17 C18 C21 S1 175.3(6)
C18 C21 C22 C23 -179.2(8)
S1 C21 C22 C23 2.7(10)
C21 C22 C23 C24 -1.3(13)
C22 C23 C24 C25 -174.6(9)
C22 C23 C24 S1 -0.7(11)
C22 C21 S1 C24 -2.6(6)
C18 C21 S1 C24 179.1(6)
C23 C24 S1 C21 1.9(7)
C25 C24 S1 C21 176.6(7)
C6A C1A C2A C3A -1.0(12)
C7A C1A C2A C3A -179.8(8)
C1A C2A C3A C4A 1.1(15)
C2A C3A C4A C5A -0.7(17)
C3A C4A C5A C6A 0.3(16)
C2A C1A C6A C5A 0.6(13)
C7A C1A C6A C5A 179.4(8)
C4A C5A C6A C1A -0.2(15)
C6A C1A C7A C14A 151.2(8)
C2A C1A C7A C14A -30.0(11)
C6A C1A C7A C8A -27.4(11)
C2A C1A C7A C8A 151.3(7)
C14A C7A C8A C9A -77.4(11)
C1A C7A C8A C9A 101.2(9)
C14A C7A C8A C13A 103.7(10)
C1A C7A C8A C13A -77.7(10)
C13A C8A C9A C10A 1.4(13)
C7A C8A C9A C10A -177.5(8)
C8A C9A C10A C11A -1.2(14)
C9A C10A C11A C12A 0.4(15)
C10A C11A C12A C13A 0.2(15)
C9A C8A C13A C12A -0.9(13)
C7A C8A C13A C12A 178.1(8)
C11A C12A C13A C8A 0.0(14)
C1A C7A C14A C15A 175.0(8)
C8A C7A C14A C15A -6.4(13)
C7A C14A C15A C20A 4.3(14)
C7A C14A C15A C16A -174.1(8)
C20A C15A C16A C17A -2.0(11)
C14A C15A C16A C17A 176.5(7)
C15A C16A C17A C18A 1.4(12)
C16A C17A C18A C19A 0.0(11)
C16A C17A C18A C21A -176.0(11)
C16A C17A C18A C21B 169(3)
C17A C18A C19A C20A -0.8(11)
C21A C18A C19A C20A 175.0(11)
C21B C18A C19A C20A -171(3)
C18A C19A C20A C15A 0.1(13)
C16A C15A C20A C19A 1.3(11)
C14A C15A C20A C19A -177.0(7)
C19A C18A C21A C22A -171.5(13)
C17A C18A C21A C22A 4(2)
C19A C18A C21A S1A 11.2(18)
C17A C18A C21A S1A -173.3(8)
C18A C21A C22A C23A -176.0(17)
S1A C21A C22A C23A 1.5(14)
C21A C22A C23A C24A -1.9(15)
C22A C23A C24A C25A 177.9(15)
C22A C23A C24A S1A 1.3(15)
C22A C21A S1A C24A -0.7(12)
C18A C21A S1A C24A 177.1(13)
C23A C24A S1A C21A -0.3(13)
C25A C24A S1A C21A -177.4(12)
C19A C18A C21B C22B -19(5)
C17A C18A C21B C22B 172(3)
C19A C18A C21B S1B -177(2)
C17A C18A C21B S1B 14(5)
C18A C21B C22B C23B -161(4)
S1B C21B C22B C23B -2(2)
C21B C22B C23B C24B -2(3)
C22B C23B C24B C25B 178(4)
C22B C23B C24B S1B 5(5)
C22B C21B S1B C24B 4(3)
C18A C21B S1B C24B 165(4)
C23B C24B S1B C21B -5(4)
C25B C24B S1B C21B -179(4)
